data_2202636
loop_
_publ_author_name
'R. Krishna'
'P. G. Aravindan'
'M. Yogavel'
'D. Velmurugan'
'S. Shanmuga Sundara Raj'
'H.-K. Fun'
'M. Shanmuga Sundaram'
'R. Raghunathan'

_publ_section_title 6a,14a-<i>cis</i>-6,6a,7,14a-Tetrahydrochromeno[4',3':3,4]pyrano[3,2-<i>c</i>]coumarin
_journal_issue 9
_journal_name_full 'Acta Crystallographica Section E'
_journal_page_first o1395
_journal_page_last o1397
_journal_paper_doi 10.1107/S1600536803018075
_journal_volume 59
_journal_year 2003
_chemical_formula_iupac 'C19 H14 O4'
_chemical_formula_moiety 'C19 H14 O4'
_chemical_formula_sum 'C19 H14 O4'
_chemical_formula_weight 306.30
_chemical_name_systematic
;
6a,14a-cis-6,6a,7,14a-Tetrahydrochromeno[4',3':3,4]pyrano[3,2-c]coumarin
;
_space_group_IT_number 14
_symmetry_cell_setting monoclinic
_symmetry_space_group_name_Hall '-P 2ybc'
_symmetry_space_group_name_H-M 'P 1 21/c 1'
_atom_sites_solution_hydrogens geom
_atom_sites_solution_primary direct
_atom_sites_solution_secondary difmap
_audit_creation_method SHELXL-97
_cell_angle_alpha 90.00
_cell_angle_beta 109.2070(10)
_cell_angle_gamma 90.00
_cell_formula_units_Z 8
_cell_length_a 12.22520(10)
_cell_length_b 16.3351(3)
_cell_length_c 15.3425(3)
_cell_measurement_reflns_used 9616
_cell_measurement_temperature 293(2)
_cell_measurement_theta_max 33.2
_cell_measurement_theta_min 2.8
_cell_volume 2893.35(8)
_computing_cell_refinement 'SAINT (Siemens, 1996)'
_computing_data_collection 'SMART (Siemens, 1996)'
_computing_data_reduction SAINT
_computing_molecular_graphics
;
ZORTEP (Zsolnai, 1997) and PLATON (Spek, 1990)
;
_computing_publication_material 'SHELXL97 and PARST (Nardelli, 1995)'
_computing_structure_refinement 'SHELXL97 (Sheldrick, 1997)'
_computing_structure_solution 'SHELXS97 (Sheldrick, 1997)'
_diffrn_ambient_temperature 293(2)
_diffrn_measured_fraction_theta_full 0.923
_diffrn_measured_fraction_theta_max 0.923
_diffrn_measurement_device_type
;
Siemens SMART 1K CCD area-detector
;
_diffrn_measurement_method \w
_diffrn_radiation_monochromator graphite
_diffrn_radiation_source 'fine-focus sealed tube'
_diffrn_radiation_type MoK\a
_diffrn_radiation_wavelength 0.71073
_diffrn_reflns_av_R_equivalents 0.0309
_diffrn_reflns_av_sigmaI/netI 0.0472
_diffrn_reflns_limit_h_max 9
_diffrn_reflns_limit_h_min -18
_diffrn_reflns_limit_k_max 24
_diffrn_reflns_limit_k_min -24
_diffrn_reflns_limit_l_max 23
_diffrn_reflns_limit_l_min -23
_diffrn_reflns_number 25479
_diffrn_reflns_theta_full 33.18
_diffrn_reflns_theta_max 33.18
_diffrn_reflns_theta_min 2.78
_diffrn_standards_number 0
_exptl_absorpt_coefficient_mu 0.099
_exptl_absorpt_correction_type none
_exptl_crystal_colour Colourless
_exptl_crystal_density_diffrn 1.406
_exptl_crystal_density_meas ?
_exptl_crystal_density_method 'not measured'
_exptl_crystal_description Block
_exptl_crystal_F_000 1280
_exptl_crystal_size_max 0.44
_exptl_crystal_size_mid 0.40
_exptl_crystal_size_min 0.22
_refine_diff_density_max 0.275
_refine_diff_density_min -0.223
_refine_ls_extinction_method none
_refine_ls_goodness_of_fit_ref 1.069
_refine_ls_hydrogen_treatment constr
_refine_ls_matrix_type full
_refine_ls_number_parameters 415
_refine_ls_number_reflns 10531
_refine_ls_number_restraints 0
_refine_ls_restrained_S_all 1.069
_refine_ls_R_factor_all 0.1223
_refine_ls_R_factor_gt 0.0655
_refine_ls_shift/su_max <0.001
_refine_ls_shift/su_mean 0.000
_refine_ls_structure_factor_coef Fsqd
_refine_ls_weighting_details 'calc w = 1/[\s^2^(Fo^2^)+(0.0539P)^2^+0.8287P] where P = (Fo^2^+2Fc^2^)/3'
_refine_ls_weighting_scheme calc
_refine_ls_wR_factor_gt 0.1378
_refine_ls_wR_factor_ref 0.1672
_reflns_number_gt 6116
_reflns_number_total 10531
_reflns_threshold_expression I>2\s(I)
_cod_data_source_file fl6048.cif
_cod_data_source_block I
_cod_depositor_comments
;
The following automatic conversions were performed:

'_exptl_crystal_density_meas' value 'none' was changed to '?' - the
value is perceived as not measured.

Automatic conversion script
Id: cif_fix_values 3008 2015-01-20 13:52:24Z robertas 
;
_cod_original_sg_symbol_H-M 'P 21/c'
_cod_database_code 2202636
_cod_database_fobs_code 2202636

loop_
_symmetry_equiv_pos_as_xyz
'x, y, z'
'-x, y+1/2, -z+1/2'
'-x, -y, -z'
'x, -y-1/2, z-1/2'

loop_
_atom_site_label
_atom_site_fract_x
_atom_site_fract_y
_atom_site_fract_z
_atom_site_U_iso_or_equiv
_atom_site_adp_type
_atom_site_calc_flag
_atom_site_refinement_flags
_atom_site_occupancy
_atom_site_disorder_assembly
_atom_site_disorder_group
_atom_site_type_symbol
O1A 0.81696(10) 0.52353(7) 0.40126(9) 0.0460(3) Uani d . 1 . . O
O2A 0.68208(11) 0.60333(8) 0.42118(10) 0.0561(3) Uani d . 1 . . O
O3A 0.59638(10) 0.32610(7) 0.33785(9) 0.0455(3) Uani d . 1 . . O
O4A 0.25966(10) 0.43271(8) 0.26001(9) 0.0529(3) Uani d . 1 . . O
C2A 0.70422(14) 0.53606(10) 0.39770(11) 0.0411(4) Uani d . 1 . . C
C3A 0.62236(13) 0.46990(9) 0.36671(10) 0.0352(3) Uani d . 1 . . C
C4A 0.66200(13) 0.39405(9) 0.35680(11) 0.0362(3) Uani d . 1 . . C
C5A 0.78270(13) 0.37947(10) 0.36883(10) 0.0372(3) Uani d . 1 . . C
C6A 0.85639(14) 0.44687(10) 0.38954(11) 0.0395(3) Uani d . 1 . . C
C7A 0.97387(15) 0.43920(12) 0.40214(12) 0.0475(4) Uani d . 1 . . C
H7A 1.0218 0.4849 0.4142 0.057 Uiso calc R 1 . . H
C8A 1.01744(16) 0.36306(13) 0.39639(12) 0.0514(4) Uani d . 1 . . C
H8A 1.0963 0.3570 0.4064 0.062 Uiso calc R 1 . . H
C9A 0.94611(16) 0.29448(13) 0.37584(12) 0.0494(4) Uani d . 1 . . C
H9A 0.9773 0.2432 0.3718 0.059 Uiso calc R 1 . . H
C10A 0.82897(15) 0.30248(11) 0.36138(11) 0.0432(4) Uani d . 1 . . C
H10A 0.7810 0.2568 0.3467 0.052 Uiso calc R 1 . . H
C11A 0.47372(14) 0.33633(10) 0.31907(13) 0.0438(4) Uani d . 1 . . C
H11A 0.4412 0.2851 0.3310 0.053 Uiso calc R 1 . . H
H11B 0.4374 0.3494 0.2543 0.053 Uiso calc R 1 . . H
C12A 0.44571(14) 0.40321(10) 0.37689(11) 0.0386(3) Uani d . 1 . . C
H12A 0.4804 0.3887 0.4422 0.046 Uiso calc R 1 . . H
C13A 0.49776(13) 0.48470(9) 0.35993(11) 0.0356(3) Uani d . 1 . . C
H13A 0.4973 0.5227 0.4093 0.043 Uiso calc R 1 . . H
C14A 0.42310(13) 0.52157(9) 0.26797(11) 0.0358(3) Uani d . 1 . . C
C15A 0.31038(14) 0.49340(10) 0.22483(12) 0.0413(4) Uani d . 1 . . C
C16A 0.31652(15) 0.41106(11) 0.35480(12) 0.0458(4) Uani d . 1 . . C
H16A 0.2856 0.3595 0.3677 0.055 Uiso calc R 1 . . H
H16B 0.3006 0.4526 0.3942 0.055 Uiso calc R 1 . . H
C17A 0.24301(16) 0.52449(13) 0.13971(13) 0.0543(5) Uani d . 1 . . C
H17A 0.1684 0.5046 0.1115 0.065 Uiso calc R 1 . . H
C18A 0.28592(18) 0.58455(13) 0.09692(14) 0.0582(5) Uani d . 1 . . C
H18A 0.2406 0.6050 0.0399 0.070 Uiso calc R 1 . . H
C19A 0.39635(18) 0.61423(12) 0.13889(14) 0.0549(5) Uani d . 1 . . C
H19A 0.4255 0.6551 0.1105 0.066 Uiso calc R 1 . . H
C20A 0.46349(16) 0.58301(10) 0.22317(13) 0.0461(4) Uani d . 1 . . C
H20A 0.5378 0.6036 0.2509 0.055 Uiso calc R 1 . . H
O1B 0.66184(10) 0.16108(8) 0.08697(9) 0.0489(3) Uani d . 1 . . O
O2B 0.79637(11) 0.07284(7) 0.08321(9) 0.0528(3) Uani d . 1 . . O
O3B 0.89363(10) 0.35224(7) 0.14674(8) 0.0434(3) Uani d . 1 . . O
O4B 1.22624(11) 0.23412(9) 0.22756(10) 0.0600(4) Uani d . 1 . . O
C2B 0.77600(14) 0.14314(10) 0.09760(11) 0.0402(3) Uani d . 1 . . C
C3B 0.86045(13) 0.20829(9) 0.12349(10) 0.0353(3) Uani d . 1 . . C
C4B 0.82432(13) 0.28612(9) 0.12986(10) 0.0358(3) Uani d . 1 . . C
C5B 0.70387(14) 0.30489(10) 0.11545(10) 0.0386(3) Uani d . 1 . . C
C6B 0.62643(15) 0.23977(11) 0.09467(11) 0.0434(4) Uani d . 1 . . C
C7B 0.50879(16) 0.25140(14) 0.07992(13) 0.0537(5) Uani d . 1 . . C
H7B 0.4579 0.2073 0.0674 0.064 Uiso calc R 1 . . H
C8B 0.46998(17) 0.32957(15) 0.08439(14) 0.0607(5) Uani d . 1 . . C
H8B 0.3915 0.3383 0.0737 0.073 Uiso calc R 1 . . H
C9B 0.54525(18) 0.39608(14) 0.10454(14) 0.0581(5) Uani d . 1 . . C
H9B 0.5170 0.4486 0.1069 0.070 Uiso calc R 1 . . H
C10B 0.66212(16) 0.38382(12) 0.12105(12) 0.0483(4) Uani d . 1 . . C
H10B 0.7130 0.4279 0.1359 0.058 Uiso calc R 1 . . H
C11B 1.01600(14) 0.33738(10) 0.16789(12) 0.0413(4) Uani d . 1 . . C
H11C 1.0499 0.3248 0.2331 0.050 Uiso calc R 1 . . H
H11D 1.0526 0.3867 0.1557 0.050 Uiso calc R 1 . . H
C12B 1.04043(14) 0.26762(10) 0.11211(11) 0.0404(3) Uani d . 1 . . C
H12B 1.0057 0.2808 0.0464 0.048 Uiso calc R 1 . . H
C13B 0.98440(14) 0.18897(9) 0.13188(11) 0.0371(3) Uani d . 1 . . C
H13B 0.9834 0.1488 0.0842 0.045 Uiso calc R 1 . . H
C14B 1.05716(14) 0.15392(9) 0.22548(11) 0.0395(3) Uani d . 1 . . C
C15B 1.17234(15) 0.17816(11) 0.26614(13) 0.0481(4) Uani d . 1 . . C
C16B 1.16889(16) 0.25488(12) 0.13290(14) 0.0512(4) Uani d . 1 . . C
H16C 1.1809 0.2114 0.0940 0.061 Uiso calc R 1 . . H
H16D 1.2027 0.3046 0.1183 0.061 Uiso calc R 1 . . H
C17B 1.23934(19) 0.14793(14) 0.35180(16) 0.0666(6) Uani d . 1 . . C
H17B 1.3156 0.1653 0.3782 0.080 Uiso calc R 1 . . H
C18B 1.1934(2) 0.09256(14) 0.39755(16) 0.0705(6) Uani d . 1 . . C
H18B 1.2386 0.0723 0.4547 0.085 Uiso calc R 1 . . H
C19B 1.0802(2) 0.06711(12) 0.35862(15) 0.0639(6) Uani d . 1 . . C
H19B 1.0488 0.0297 0.3895 0.077 Uiso calc R 1 . . H
C20B 1.01356(16) 0.09726(10) 0.27363(13) 0.0492(4) Uani d . 1 . . C
H20B 0.9375 0.0793 0.2478 0.059 Uiso calc R 1 . . H

loop_
_atom_site_aniso_label
_atom_site_aniso_U_11
_atom_site_aniso_U_22
_atom_site_aniso_U_33
_atom_site_aniso_U_12
_atom_site_aniso_U_13
_atom_site_aniso_U_23
O1A 0.0354(6) 0.0408(6) 0.0576(7) -0.0078(5) 0.0096(5) -0.0025(5)
O2A 0.0495(7) 0.0369(6) 0.0764(9) -0.0064(5) 0.0132(6) -0.0111(6)
O3A 0.0346(6) 0.0327(6) 0.0684(8) -0.0039(4) 0.0155(5) -0.0058(5)
O4A 0.0353(6) 0.0609(8) 0.0576(8) -0.0098(6) 0.0086(5) 0.0119(6)
C2A 0.0378(8) 0.0376(8) 0.0420(8) -0.0051(7) 0.0053(7) -0.0001(7)
C3A 0.0319(7) 0.0336(7) 0.0365(7) -0.0032(6) 0.0065(6) -0.0005(6)
C4A 0.0332(7) 0.0353(7) 0.0372(8) -0.0047(6) 0.0074(6) -0.0012(6)
C5A 0.0338(8) 0.0415(8) 0.0343(7) -0.0003(6) 0.0087(6) 0.0008(6)
C6A 0.0355(8) 0.0447(9) 0.0357(8) -0.0032(6) 0.0082(6) 0.0004(7)
C7A 0.0354(8) 0.0620(11) 0.0443(9) -0.0084(8) 0.0122(7) -0.0009(8)
C8A 0.0359(9) 0.0762(13) 0.0444(9) 0.0032(9) 0.0164(7) -0.0022(9)
C9A 0.0473(10) 0.0594(11) 0.0443(9) 0.0119(9) 0.0186(8) 0.0011(8)
C10A 0.0423(9) 0.0453(9) 0.0421(9) 0.0031(7) 0.0140(7) -0.0008(7)
C11A 0.0340(8) 0.0352(8) 0.0602(11) -0.0050(6) 0.0129(7) -0.0031(7)
C12A 0.0364(8) 0.0393(8) 0.0400(8) -0.0012(6) 0.0126(6) 0.0047(7)
C13A 0.0349(8) 0.0334(7) 0.0365(7) -0.0005(6) 0.0093(6) -0.0017(6)
C14A 0.0351(7) 0.0320(7) 0.0391(8) 0.0028(6) 0.0106(6) -0.0010(6)
C15A 0.0367(8) 0.0412(8) 0.0453(9) 0.0016(7) 0.0124(7) 0.0029(7)
C16A 0.0416(9) 0.0467(9) 0.0533(10) 0.0004(7) 0.0211(8) 0.0068(8)
C17A 0.0394(9) 0.0625(12) 0.0520(10) -0.0003(8) 0.0029(8) 0.0077(9)
C18A 0.0582(12) 0.0599(12) 0.0482(10) 0.0086(10) 0.0063(9) 0.0134(9)
C19A 0.0637(12) 0.0437(10) 0.0545(11) -0.0001(9) 0.0156(9) 0.0147(8)
C20A 0.0459(9) 0.0356(8) 0.0532(10) -0.0031(7) 0.0115(8) 0.0044(7)
O1B 0.0391(6) 0.0468(7) 0.0569(7) -0.0125(5) 0.0107(5) -0.0048(6)
O2B 0.0552(8) 0.0368(6) 0.0607(8) -0.0105(6) 0.0114(6) -0.0073(6)
O3B 0.0372(6) 0.0325(5) 0.0589(7) -0.0049(5) 0.0137(5) -0.0036(5)
O4B 0.0394(7) 0.0660(9) 0.0691(9) -0.0106(6) 0.0103(6) 0.0082(7)
C2B 0.0403(8) 0.0395(8) 0.0367(8) -0.0087(7) 0.0072(6) -0.0008(6)
C3B 0.0355(8) 0.0334(7) 0.0336(7) -0.0059(6) 0.0068(6) -0.0023(6)
C4B 0.0354(8) 0.0359(7) 0.0340(7) -0.0058(6) 0.0085(6) -0.0006(6)
C5B 0.0369(8) 0.0432(8) 0.0340(7) -0.0010(7) 0.0094(6) 0.0008(6)
C6B 0.0385(8) 0.0522(10) 0.0370(8) -0.0050(7) 0.0090(7) -0.0009(7)
C7B 0.0362(9) 0.0730(13) 0.0507(10) -0.0081(9) 0.0126(8) -0.0057(9)
C8B 0.0398(10) 0.0899(16) 0.0527(11) 0.0065(10) 0.0158(8) -0.0026(11)
C9B 0.0548(12) 0.0646(13) 0.0566(11) 0.0160(10) 0.0206(9) 0.0000(10)
C10B 0.0480(10) 0.0485(10) 0.0494(10) 0.0036(8) 0.0172(8) -0.0003(8)
C11B 0.0367(8) 0.0353(8) 0.0511(9) -0.0073(6) 0.0132(7) -0.0030(7)
C12B 0.0415(9) 0.0416(8) 0.0395(8) -0.0054(7) 0.0152(7) -0.0019(7)
C13B 0.0378(8) 0.0338(7) 0.0387(8) -0.0032(6) 0.0111(6) -0.0060(6)
C14B 0.0402(8) 0.0318(7) 0.0435(8) 0.0006(6) 0.0096(7) -0.0040(6)
C15B 0.0406(9) 0.0423(9) 0.0563(10) -0.0020(7) 0.0089(8) -0.0009(8)
C16B 0.0448(10) 0.0538(11) 0.0605(11) -0.0033(8) 0.0248(9) -0.0009(9)
C17B 0.0482(11) 0.0616(13) 0.0713(14) -0.0057(9) -0.0055(10) 0.0083(11)
C18B 0.0684(14) 0.0557(12) 0.0651(13) -0.0010(10) -0.0081(11) 0.0141(10)
C19B 0.0715(14) 0.0451(11) 0.0628(13) -0.0082(10) 0.0055(10) 0.0134(9)
C20B 0.0488(10) 0.0372(8) 0.0548(10) -0.0063(7) 0.0078(8) 0.0034(8)

loop_
_atom_type_symbol
_atom_type_description
_atom_type_scat_dispersion_real
_atom_type_scat_dispersion_imag
_atom_type_scat_source
C C 0.0033 0.0016 'International Tables Vol C Tables 4.2.6.8 and 6.1.1.4'
H H 0.0000 0.0000 'International Tables Vol C Tables 4.2.6.8 and 6.1.1.4'
O O 0.0106 0.0060 'International Tables Vol C Tables 4.2.6.8 and 6.1.1.4'

loop_
_geom_angle_atom_site_label_1
_geom_angle_atom_site_label_2
_geom_angle_atom_site_label_3
_geom_angle
_geom_angle_publ_flag
C6A O1A C2A 121.30(10) y
C4A O3A C11A 117.10(10) y
C15A O4A C16A 116.50(10) y
O2A C2A O1A 116.20(10) y
O2A C2A C3A 125.3(2) y
O1A C2A C3A 118.60(10) y
C4A C3A C2A 119.10(10) y
C4A C3A C13A 121.80(10) y
C2A C3A C13A 118.50(10) ?
O3A C4A C3A 124.70(10) y
O3A C4A C5A 113.80(10) ?
C3A C4A C5A 121.60(10) y
C6A C5A C10A 118.8(2) ?
C6A C5A C4A 117.1(2) y
C10A C5A C4A 124.1(2) ?
O1A C6A C5A 121.50(10) y
O1A C6A C7A 117.0(2) ?
C5A C6A C7A 121.5(2) ?
C8A C7A C6A 118.7(2) ?
C8A C7A H7A 120.7 ?
C6A C7A H7A 120.7 ?
C7A C8A C9A 121.3(2) ?
C7A C8A H8A 119.4 ?
C9A C8A H8A 119.4 ?
C10A C9A C8A 120.0(2) ?
C10A C9A H9A 120.0 ?
C8A C9A H9A 120.0 ?
C9A C10A C5A 119.9(2) ?
C9A C10A H10A 120.1 ?
C5A C10A H10A 120.1 ?
O3A C11A C12A 112.80(10) y
O3A C11A H11A 109.0 ?
C12A C11A H11A 109.0 ?
O3A C11A H11B 109.0 ?
C12A C11A H11B 109.0 ?
H11A C11A H11B 107.8 ?
C16A C12A C11A 110.60(10) ?
C16A C12A C13A 110.50(10) y
C11A C12A C13A 109.90(10) ?
C16A C12A H12A 108.6 ?
C11A C12A H12A 108.6 ?
C13A C12A H12A 108.6 ?
C3A C13A C14A 114.10(10) ?
C3A C13A C12A 108.30(10) ?
C14A C13A C12A 110.10(10) ?
C3A C13A H13A 108.1 ?
C14A C13A H13A 108.1 ?
C12A C13A H13A 108.1 ?
C20A C14A C15A 117.2(2) ?
C20A C14A C13A 122.50(10) ?
C15A C14A C13A 120.30(10) ?
O4A C15A C17A 115.4(2) ?
O4A C15A C14A 123.80(10) y
C17A C15A C14A 120.8(2) ?
O4A C16A C12A 111.80(10) ?
O4A C16A H16A 109.3 ?
C12A C16A H16A 109.3 ?
O4A C16A H16B 109.3 ?
C12A C16A H16B 109.3 ?
H16A C16A H16B 107.9 ?
C18A C17A C15A 120.5(2) ?
C18A C17A H17A 119.8 ?
C15A C17A H17A 119.8 ?
C17A C18A C19A 119.8(2) ?
C17A C18A H18A 120.1 ?
C19A C18A H18A 120.1 ?
C18A C19A C20A 119.8(2) ?
C18A C19A H19A 120.1 ?
C20A C19A H19A 120.1 ?
C19A C20A C14A 122.0(2) ?
C19A C20A H20A 119.0 ?
C14A C20A H20A 119.0 ?
C6B O1B C2B 121.50(10) y
C4B O3B C11B 116.70(10) y
C15B O4B C16B 116.90(10) y
O2B C2B O1B 116.10(10) ?
O2B C2B C3B 125.3(2) ?
O1B C2B C3B 118.60(10) y
C4B C3B C2B 119.3(2) y
C4B C3B C13B 122.00(10) y
C2B C3B C13B 118.40(10) ?
O3B C4B C3B 124.50(10) y
O3B C4B C5B 113.80(10) ?
C3B C4B C5B 121.70(10) y
C6B C5B C10B 119.00(10) ?
C6B C5B C4B 117.1(2) y
C10B C5B C4B 124.0(2) ?
O1B C6B C5B 121.7(2) y
O1B C6B C7B 116.8(2) ?
C5B C6B C7B 121.5(2) ?
C8B C7B C6B 118.3(2) ?
C8B C7B H7B 120.8 ?
C6B C7B H7B 120.8 ?
C7B C8B C9B 121.6(2) ?
C7B C8B H8B 119.2 ?
C9B C8B H8B 119.2 ?
C10B C9B C8B 119.7(2) ?
C10B C9B H9B 120.1 ?
C8B C9B H9B 120.1 ?
C9B C10B C5B 119.9(2) ?
C9B C10B H10B 120.0 ?
C5B C10B H10B 120.0 ?
O3B C11B C12B 112.50(10) y
O3B C11B H11C 109.1 ?
C12B C11B H11C 109.1 ?
O3B C11B H11D 109.1 ?
C12B C11B H11D 109.1 ?
H11C C11B H11D 107.8 ?
C16B C12B C11B 111.70(10) ?
C16B C12B C13B 110.10(10) ?
C11B C12B C13B 109.60(10) ?
C16B C12B H12B 108.5 ?
C11B C12B H12B 108.5 ?
C13B C12B H12B 108.5 ?
C3B C13B C14B 114.50(10) ?
C3B C13B C12B 108.00(10) ?
C14B C13B C12B 109.90(10) ?
C3B C13B H13B 108.1 ?
C14B C13B H13B 108.1 ?
C12B C13B H13B 108.1 ?
C20B C14B C15B 117.20(10) ?
C20B C14B C13B 122.7(2) ?
C15B C14B C13B 120.2(2) ?
O4B C15B C17B 115.3(2) ?
O4B C15B C14B 123.6(2) y
C17B C15B C14B 121.0(2) ?
O4B C16B C12B 112.10(10) y
O4B C16B H16C 109.2 ?
C12B C16B H16C 109.2 ?
O4B C16B H16D 109.2 ?
C12B C16B H16D 109.2 ?
H16C C16B H16D 107.9 ?
C18B C17B C15B 120.3(2) ?
C18B C17B H17B 119.9 ?
C15B C17B H17B 119.9 ?
C17B C18B C19B 119.9(2) ?
C17B C18B H18B 120.1 ?
C19B C18B H18B 120.1 ?
C20B C19B C18B 119.8(2) ?
C20B C19B H19B 120.1 ?
C18B C19B H19B 120.1 ?
C19B C20B C14B 121.8(2) ?
C19B C20B H20B 119.1 ?
C14B C20B H20B 119.1 ?

loop_
_geom_bond_atom_site_label_1
_geom_bond_atom_site_label_2
_geom_bond_site_symmetry_2
_geom_bond_distance
_geom_bond_publ_flag
O1A C6A . 1.375(2) y
O1A C2A . 1.377(2) y
O2A C2A . 1.214(2) y
O3A C4A . 1.344(2) y
O3A C11A . 1.441(2) y
O4A C15A . 1.371(2) y
O4A C16A . 1.435(2) y
C2A C3A . 1.443(2) y
C3A C4A . 1.357(2) y
C3A C13A . 1.512(2) y
C4A C5A . 1.445(2) y
C5A C6A . 1.392(2) y
C5A C10A . 1.399(2) ?
C6A C7A . 1.390(2) ?
C7A C8A . 1.367(3) ?
C7A H7A . 0.9300 ?
C8A C9A . 1.391(3) ?
C8A H8A . 0.9300 ?
C9A C10A . 1.381(2) ?
C9A H9A . 0.9300 ?
C10A H10A . 0.9300 ?
C11A C12A . 1.516(2) y
C11A H11A . 0.9700 ?
C11A H11B . 0.9700 ?
C12A C16A . 1.508(2) y
C12A C13A . 1.534(2) y
C12A H12A . 0.9800 ?
C13A C14A . 1.529(2) y
C13A H13A . 0.9800 ?
C14A C20A . 1.395(2) ?
C14A C15A . 1.396(2) ?
C15A C17A . 1.391(2) ?
C16A H16A . 0.9700 ?
C16A H16B . 0.9700 ?
C17A C18A . 1.377(3) ?
C17A H17A . 0.9300 ?
C18A C19A . 1.379(3) ?
C18A H18A . 0.9300 ?
C19A C20A . 1.381(3) ?
C19A H19A . 0.9300 ?
C20A H20A . 0.9300 ?
O1B C6B . 1.374(2) y
O1B C2B . 1.382(2) y
O2B C2B . 1.211(2) y
O3B C4B . 1.344(2) y
O3B C11B . 1.443(2) y
O4B C15B . 1.370(2) y
O4B C16B . 1.430(2) y
C2B C3B . 1.444(2) y
C3B C4B . 1.360(2) y
C3B C13B . 1.511(2) y
C4B C5B . 1.448(2) y
C5B C6B . 1.390(2) y
C5B C10B . 1.400(2) ?
C6B C7B . 1.393(2) ?
C7B C8B . 1.372(3) ?
C7B H7B . 0.9300 ?
C8B C9B . 1.391(3) ?
C8B H8B . 0.9300 ?
C9B C10B . 1.381(3) ?
C9B H9B . 0.9300 ?
C10B H10B . 0.9300 ?
C11B C12B . 1.513(2) y
C11B H11C . 0.9700 ?
C11B H11D . 0.9700 ?
C12B C16B . 1.510(2) y
C12B C13B . 1.532(2) y
C12B H12B . 0.9800 ?
C13B C14B . 1.530(2) y
C13B H13B . 0.9800 ?
C14B C20B . 1.395(2) ?
C14B C15B . 1.397(2) ?
C15B C17B . 1.391(3) ?
C16B H16C . 0.9700 ?
C16B H16D . 0.9700 ?
C17B C18B . 1.373(3) ?
C17B H17B . 0.9300 ?
C18B C19B . 1.379(3) ?
C18B H18B . 0.9300 ?
C19B C20B . 1.381(3) ?
C19B H19B . 0.9300 ?
C20B H20B . 0.9300 ?

loop_
_geom_hbond_atom_site_label_D
_geom_hbond_atom_site_label_H
_geom_hbond_atom_site_label_A
_geom_hbond_site_symmetry_A
_geom_hbond_distance_DH
_geom_hbond_distance_HA
_geom_hbond_distance_DA
_geom_hbond_angle_DHA
C20B H20B O2B . 0.93 2.55 3.262(2) 134
C7B H7B O2A 2_645 0.93 2.46 3.357(2) 163
C16A H16B O2B 2_655 0.97 2.38 3.265(2) 152
C16B H16C O2A 2_745 0.97 2.50 3.336(2) 145

loop_
_geom_torsion_atom_site_label_1
_geom_torsion_atom_site_label_2
_geom_torsion_atom_site_label_3
_geom_torsion_atom_site_label_4
_geom_torsion
_geom_torsion_publ_flag
C6A O1A C2A O2A 170.3(2) ?
C6A O1A C2A C3A -9.9(2) ?
O2A C2A C3A C4A -169.4(2) ?
O1A C2A C3A C4A 10.8(2) ?
O2A C2A C3A C13A 1.7(3) ?
O1A C2A C3A C13A -178.10(10) ?
C11A O3A C4A C3A 5.6(2) ?
C11A O3A C4A C5A -176.10(10) ?
C2A C3A C4A O3A 172.8(2) ?
C13A C3A C4A O3A 1.9(2) ?
C2A C3A C4A C5A -5.4(2) ?
C13A C3A C4A C5A -176.20(10) y
O3A C4A C5A C6A -179.40(10) ?
C3A C4A C5A C6A -1.0(2) ?
O3A C4A C5A C10A 0.3(2) ?
C3A C4A C5A C10A 178.6(2) ?
C2A O1A C6A C5A 3.4(2) ?
C2A O1A C6A C7A -174.70(10) ?
C10A C5A C6A O1A -177.5(2) y
C4A C5A C6A O1A 2.2(2) ?
C10A C5A C6A C7A 0.5(2) ?
C4A C5A C6A C7A -179.8(2) ?
O1A C6A C7A C8A 176.2(2) ?
C5A C6A C7A C8A -1.8(3) ?
C6A C7A C8A C9A 1.8(3) ?
C7A C8A C9A C10A -0.4(3) ?
C8A C9A C10A C5A -1.0(3) ?
C6A C5A C10A C9A 0.9(2) ?
C4A C5A C10A C9A -178.8(2) ?
C4A O3A C11A C12A -36.0(2) ?
O3A C11A C12A C16A -179.80(10) ?
O3A C11A C12A C13A 58.0(2) ?
C4A C3A C13A C14A -102.5(2) ?
C2A C3A C13A C14A 86.6(2) ?
C4A C3A C13A C12A 20.5(2) ?
C2A C3A C13A C12A -150.40(10) ?
C16A C12A C13A C3A -170.20(10) ?
C11A C12A C13A C3A -47.9(2) ?
C16A C12A C13A C14A -44.8(2) ?
C11A C12A C13A C14A 77.5(2) ?
C3A C13A C14A C20A -40.9(2) ?
C12A C13A C14A C20A -162.9(2) ?
C3A C13A C14A C15A 138.4(2) ?
C12A C13A C14A C15A 16.4(2) ?
C16A O4A C15A C17A -167.9(2) ?
C16A O4A C15A C14A 14.3(2) ?
C20A C14A C15A O4A 179.2(2) y
C13A C14A C15A O4A -0.1(2) ?
C20A C14A C15A C17A 1.4(3) ?
C13A C14A C15A C17A -177.8(2) ?
C15A O4A C16A C12A -44.6(2) ?
C11A C12A C16A O4A -61.2(2) ?
C13A C12A C16A O4A 60.7(2) ?
O4A C15A C17A C18A -178.7(2) ?
C14A C15A C17A C18A -0.9(3) ?
C15A C17A C18A C19A -0.2(3) ?
C17A C18A C19A C20A 0.6(3) ?
C18A C19A C20A C14A 0.1(3) ?
C15A C14A C20A C19A -1.1(3) ?
C13A C14A C20A C19A 178.2(2) ?
C6B O1B C2B O2B -175.1(2) ?
C6B O1B C2B C3B 4.2(2) ?
O2B C2B C3B C4B 174.4(2) ?
O1B C2B C3B C4B -4.9(2) ?
O2B C2B C3B C13B 1.3(2) ?
O1B C2B C3B C13B -178.00(10) ?
C11B O3B C4B C3B -6.1(2) ?
C11B O3B C4B C5B 176.00(10) ?
C2B C3B C4B O3B -175.00(10) ?
C13B C3B C4B O3B -2.2(2) ?
C2B C3B C4B C5B 2.9(2) ?
C13B C3B C4B C5B 175.70(10) y
O3B C4B C5B C6B 178.00(10) ?
C3B C4B C5B C6B -0.1(2) ?
O3B C4B C5B C10B -1.9(2) ?
C3B C4B C5B C10B -179.9(2) ?
C2B O1B C6B C5B -1.4(2) ?
C2B O1B C6B C7B 178.1(2) ?
C10B C5B C6B O1B 179.1(2) y
C4B C5B C6B O1B -0.8(2) ?
C10B C5B C6B C7B -0.4(2) ?
C4B C5B C6B C7B 179.8(2) ?
O1B C6B C7B C8B -178.1(2) ?
C5B C6B C7B C8B 1.4(3) ?
C6B C7B C8B C9B -1.0(3) ?
C7B C8B C9B C10B -0.3(3) ?
C8B C9B C10B C5B 1.4(3) ?
C6B C5B C10B C9B -1.0(3) ?
C4B C5B C10B C9B 178.8(2) ?
C4B O3B C11B C12B 37.3(2) ?
O3B C11B C12B C16B 178.10(10) ?
O3B C11B C12B C13B -59.6(2) ?
C4B C3B C13B C14B 102.4(2) ?
C2B C3B C13B C14B -84.8(2) ?
C4B C3B C13B C12B -20.4(2) ?
C2B C3B C13B C12B 152.50(10) ?
C16B C12B C13B C3B 171.90(10) ?
C11B C12B C13B C3B 48.7(2) ?
C16B C12B C13B C14B 46.3(2) ?
C11B C12B C13B C14B -76.9(2) ?
C3B C13B C14B C20B 39.9(2) ?
C12B C13B C14B C20B 161.6(2) ?
C3B C13B C14B C15B -140.3(2) ?
C12B C13B C14B C15B -18.6(2) ?
C16B O4B C15B C17B 168.5(2) ?
C16B O4B C15B C14B -13.5(3) ?
C20B C14B C15B O4B -179.0(2) y
C13B C14B C15B O4B 1.2(3) ?
C20B C14B C15B C17B -1.2(3) ?
C13B C14B C15B C17B 179.0(2) ?
C15B O4B C16B C12B 43.4(2) ?
C11B C12B C16B O4B 61.4(2) ?
C13B C12B C16B O4B -60.6(2) ?
O4B C15B C17B C18B 178.9(2) ?
C14B C15B C17B C18B 0.8(3) ?
C15B C17B C18B C19B -0.3(4) ?
C17B C18B C19B C20B 0.2(4) ?
C18B C19B C20B C14B -0.6(3) ?
C15B C14B C20B C19B 1.1(3) ?
C13B C14B C20B C19B -179.2(2) ?
